data_7060806
loop_
_publ_author_name
'Liang, Qiu-Lan'
'Du, Na-Na'
'Gong, Li-Ge'
'Wang, Chun-Xiao'
'Wang, Chun-Mei'
'Yu, Kai'
'Zhou, Bai-Bin'

_publ_section_title
;
 A {BW12O40} hybrid decorated by Ag+ for use as a supercapacitor electrode
 material and photocatalyst
;
_journal_issue 32
_journal_name_full 'New Journal of Chemistry'
_journal_page_first 14444
_journal_page_last 14450
_journal_paper_doi 10.1039/D1NJ02845F
_journal_volume 45
_journal_year 2021
_chemical_formula_moiety 'C120 H80 Ag6 B2 N20 O80 W24'
_chemical_formula_sum 'C120 H80 Ag6 B2 N20 O80 W24'
_chemical_formula_weight 8163.05
_space_group_crystal_system triclinic
_space_group_IT_number 2
_space_group_name_Hall '-P 1'
_space_group_name_H-M_alt 'P -1'
_atom_sites_solution_hydrogens geom
_audit_block_doi 10.5517/ccdc.csd.cc281c90
_audit_creation_date 2019-03-08
_audit_creation_method
;
Olex2 1.2
(compiled 2018.05.29 svn.r3508 for OlexSys, GUI svn.r5506)
;
_audit_update_record
;
2021-05-29 deposited with the CCDC.	2021-07-06 downloaded from the CCDC.
;
_cell_angle_alpha 74.0570(10)
_cell_angle_beta 86.3790(10)
_cell_angle_gamma 65.4190(10)
_cell_formula_units_Z 1
_cell_length_a 14.3019(10)
_cell_length_b 14.9420(11)
_cell_length_c 21.4307(15)
_cell_measurement_reflns_used 9863
_cell_measurement_temperature 296(2)
_cell_measurement_theta_max 28.29
_cell_measurement_theta_min 2.34
_cell_volume 3997.6(5)
_computing_cell_refinement 'SAINT V8.18C (?, 2016)'
_computing_data_reduction 'SAINT V8.18C (?, 2016)'
_computing_molecular_graphics 'Olex2 (Dolomanov et al., 2009)'
_computing_publication_material 'Olex2 (Dolomanov et al., 2009)'
_computing_structure_refinement 'ShelXL (Sheldrick, 2015)'
_computing_structure_solution 'SHELXS-97 (Sheldrick, 1990)'
_diffrn_ambient_temperature 296.15
_diffrn_measured_fraction_theta_full 0.990
_diffrn_measured_fraction_theta_max 0.971
_diffrn_measurement_device_type 'CCD area detector'
_diffrn_measurement_method 'phi and omega scans'
_diffrn_radiation_monochromator graphite
_diffrn_radiation_type MoK\a
_diffrn_radiation_wavelength 0.71073
_diffrn_reflns_av_R_equivalents 0.0331
_diffrn_reflns_av_unetI/netI 0.0490
_diffrn_reflns_Laue_measured_fraction_full 0.990
_diffrn_reflns_Laue_measured_fraction_max 0.971
_diffrn_reflns_limit_h_max 17
_diffrn_reflns_limit_h_min -19
_diffrn_reflns_limit_k_max 19
_diffrn_reflns_limit_k_min -19
_diffrn_reflns_limit_l_max 28
_diffrn_reflns_limit_l_min -26
_diffrn_reflns_number 38592
_diffrn_reflns_point_group_measured_fraction_full 0.990
_diffrn_reflns_point_group_measured_fraction_max 0.971
_diffrn_reflns_theta_full 25.242
_diffrn_reflns_theta_max 28.332
_diffrn_reflns_theta_min 2.335
_exptl_absorpt_coefficient_mu 17.996
_exptl_absorpt_correction_type none
_exptl_crystal_density_diffrn 3.391
_exptl_crystal_density_method 'not measured'
_exptl_crystal_description block
_exptl_crystal_F_000 3648.0
_exptl_crystal_size_max 0.28
_exptl_crystal_size_mid 0.26
_exptl_crystal_size_min 0.26
_refine_diff_density_max 3.396
_refine_diff_density_min -7.023
_refine_diff_density_rms 0.363
_refine_ls_extinction_method none
_refine_ls_goodness_of_fit_ref 1.022
_refine_ls_hydrogen_treatment constr
_refine_ls_matrix_type full
_refine_ls_number_parameters 1135
_refine_ls_number_reflns 19323
_refine_ls_number_restraints 12
_refine_ls_restrained_S_all 1.024
_refine_ls_R_factor_all 0.0511
_refine_ls_R_factor_gt 0.0415
_refine_ls_shift/su_max 0.002
_refine_ls_shift/su_mean 0.000
_refine_ls_structure_factor_coef Fsqd
_refine_ls_weighting_details 'w=1/[\s^2^(Fo^2^)+(0.0596P)^2^+92.1261P] where P=(Fo^2^+2Fc^2^)/3'
_refine_ls_weighting_scheme calc
_refine_ls_wR_factor_gt 0.1188
_refine_ls_wR_factor_ref 0.1248
_reflns_Friedel_coverage 0.000
_reflns_number_gt 16324
_reflns_number_total 19906
_reflns_threshold_expression 'I > 2\s(I)'
_cod_data_source_file d1nj02845f3.cif
_cod_data_source_block 75dnn23_0m
_cod_depositor_comments 'Adding full bibliography for 7060806.cif.'
_cod_database_code 7060806
_shelx_shelxl_version_number 2016/4
_shelx_space_group_comment
;
The symmetry employed for this shelxl refinement is uniquely defined
by the following loop, which should always be used as a source of
symmetry information in preference to the above space-group names.
They are only intended as comments.
;
_olex2_refinement_description
;
1. Fixed Uiso
 At 1.2 times of:
  All C(H) groups
2. Uiso/Uaniso restraints and constraints
Uanis(Ag2) \\sim Ueq: with sigma of 0.001 and sigma for terminal atoms of 0.002
Uanis(Ag3) \\sim Ueq: with sigma of 0.001 and sigma for terminal atoms of 0.002
3.a Aromatic/amide H refined with riding coordinates:
 C5(H5), C12(H12), C13(H13), C16(H16), C17(H17), C18(H18), C19(H19), C21(H21),
 C24(H24), C25(H25), C26(H26), C28(H28), C29(H29), C31(H31), C32(H32), C33(H33),
  C34(H34), C35(H35), C36(H36), C37(H37), C38(H38), C39(H39), C41(H41),
 C43(H43), C44(H44), C45(H45), C46(H46), C48(H48), C49(H49), C50(H50), C51(H51),
  C52(H52), C53(H53), C54(H54), C55(H55), C56(H56), C57(H57), C58(H58),
 C59(H59), C60(H60)
;
_olex2_submission_special_instructions 'No special instructions were received'

loop_
_space_group_symop_operation_xyz
'x, y, z'
'-x, -y, -z'

loop_
_atom_site_label
_atom_site_type_symbol
_atom_site_fract_x
_atom_site_fract_y
_atom_site_fract_z
_atom_site_U_iso_or_equiv
_atom_site_adp_type
_atom_site_occupancy
_atom_site_site_symmetry_order
_atom_site_calc_flag
_atom_site_refinement_flags_posn
_atom_site_refinement_flags_adp
_atom_site_refinement_flags_occupancy
_atom_site_disorder_assembly
_atom_site_disorder_group
W1 W 0.62340(3) 1.03559(3) 0.61458(2) 0.01586(9) Uani 1 1 d . . . . .
W2 W 0.46400(3) 1.04102(3) 0.73339(2) 0.01511(9) Uani 1 1 d . . . . .
W3 W 0.68675(3) 1.04914(3) 0.75714(2) 0.01683(9) Uani 1 1 d . . . . .
W4 W 0.92500(3) 0.81767(3) 0.76711(2) 0.01891(9) Uani 1 1 d . . . . .
W5 W 0.61135(3) 0.80239(3) 0.60062(2) 0.01656(9) Uani 1 1 d . . . . .
W6 W 0.52151(3) 0.82329(3) 0.87759(2) 0.01783(9) Uani 1 1 d . . . . .
W7 W 0.73734(3) 0.61440(3) 0.88629(2) 0.01786(9) Uani 1 1 d . . . . .
W8 W 0.66888(3) 0.59958(3) 0.72931(2) 0.01773(9) Uani 1 1 d . . . . .
W9 W 0.45271(3) 0.80734(3) 0.71989(2) 0.01749(9) Uani 1 1 d . . . . .
W10 W 0.86031(3) 0.80591(3) 0.62537(2) 0.01817(9) Uani 1 1 d . . . . .
W11 W 0.74764(3) 0.82675(3) 0.89735(2) 0.01793(9) Uani 1 1 d . . . . .
W12 W 0.91571(3) 0.60554(3) 0.75501(2) 0.01745(9) Uani 1 1 d . . . . .
O1 O 0.4881(6) 1.0986(5) 0.6447(4) 0.0187(15) Uani 1 1 d . . . . .
O2 O 0.4770(6) 0.9598(5) 0.8196(3) 0.0177(14) Uani 1 1 d . . . . .
Ag1 Ag 0.55794(11) 0.69998(9) 0.47437(7) 0.0516(3) Uani 1 1 d . . . . .
Ag2 Ag 0.83831(11) 0.80433(11) 1.06371(7) 0.0564(3) Uani 1 1 d . U . . .
Ag3 Ag 0.22836(11) 1.23925(10) 0.65443(7) 0.0537(3) Uani 1 1 d . U . . .
O3 O 0.5845(6) 0.9409(5) 0.5916(3) 0.0171(14) Uani 1 1 d . . . . .
O4 O 0.4332(5) 0.9467(5) 0.7067(3) 0.0162(14) Uani 1 1 d . . . . .
O5 O 0.6782(6) 0.5906(5) 0.8188(4) 0.0194(15) Uani 1 1 d . . . . .
O6 O 0.3391(6) 1.1379(5) 0.7283(4) 0.0201(15) Uani 1 1 d . . . . .
O7 O 0.5951(6) 0.8035(6) 0.5211(4) 0.0254(17) Uani 1 1 d . . . . .
O8 O 0.5398(6) 1.1051(5) 0.7605(3) 0.0185(15) Uani 1 1 d . . . . .
O9 O 0.6754(5) 0.7879(5) 0.8204(3) 0.0126(13) Uani 1 1 d . . . . .
O10 O 0.6959(6) 0.9603(5) 0.8423(3) 0.0187(15) Uani 1 1 d . . . . .
O11 O 0.6274(5) 0.7768(5) 0.7135(3) 0.0144(13) Uani 1 1 d . . . . .
O12 O 0.6318(5) 0.9379(5) 0.7234(3) 0.0129(13) Uani 1 1 d . . . . .
O13 O 0.8067(6) 0.5828(5) 0.7249(3) 0.0194(15) Uani 1 1 d . . . . .
O14 O 0.7961(5) 0.7815(5) 0.7308(3) 0.0154(14) Uani 1 1 d . . . . .
O15 O 0.7604(6) 0.9434(5) 0.6120(3) 0.0180(14) Uani 1 1 d . . . . .
O16 O 0.9883(6) 0.6728(6) 0.7806(4) 0.0214(15) Uani 1 1 d . . . . .
O17 O 0.7824(6) 0.6836(6) 0.9329(3) 0.0202(15) Uani 1 1 d . . . . .
O18 O 0.5211(6) 0.6635(6) 0.7333(4) 0.0204(15) Uani 1 1 d . . . . .
O19 O 0.4715(6) 0.7926(5) 0.8095(3) 0.0181(15) Uani 1 1 d . . . . .
O40 O 0.6492(6) 0.6585(5) 0.6372(3) 0.0177(14) Uani 1 1 d . . . . .
O20 O 0.6098(6) 0.8518(5) 0.9247(3) 0.0178(14) Uani 1 1 d . . . . .
O21 O 0.8549(6) 0.5949(5) 0.8360(3) 0.0180(14) Uani 1 1 d . . . . .
O22 O 0.7523(6) 0.7762(5) 0.6022(3) 0.0186(15) Uani 1 1 d . . . . .
O23 O 0.8223(6) 0.9548(5) 0.7497(3) 0.0186(15) Uani 1 1 d . . . . .
O24 O 0.4765(6) 0.8255(5) 0.6289(4) 0.0184(15) Uani 1 1 d . . . . .
O25 O 0.6063(7) 1.1252(6) 0.5416(4) 0.0250(17) Uani 1 1 d . . . . .
O26 O 0.9454(6) 0.8329(6) 0.6767(4) 0.0221(16) Uani 1 1 d . . . . .
O27 O 0.9362(6) 0.6631(6) 0.6664(4) 0.0197(15) Uani 1 1 d . . . . .
O28 O 0.6840(7) 0.4774(6) 0.7333(4) 0.0282(18) Uani 1 1 d . . . . .
O29 O 0.8664(6) 0.7958(6) 0.8495(4) 0.0211(15) Uani 1 1 d . . . . .
O30 O 0.4201(7) 0.8442(6) 0.9266(4) 0.0276(18) Uani 1 1 d . . . . .
O31 O 0.6711(6) 1.0990(5) 0.6648(3) 0.0191(15) Uani 1 1 d . . . . .
O32 O 0.7084(7) 1.1437(6) 0.7747(4) 0.0266(18) Uani 1 1 d . . . . .
O33 O 0.6008(6) 0.6810(6) 0.9140(4) 0.0216(16) Uani 1 1 d . . . . .
O34 O 0.7764(7) 0.4970(6) 0.9421(4) 0.0272(18) Uani 1 1 d . . . . .
O35 O 0.3275(6) 0.8235(6) 0.7173(4) 0.0278(18) Uani 1 1 d . . . . .
O36 O 0.9201(6) 0.8152(7) 0.5539(4) 0.0303(19) Uani 1 1 d . . . . .
O37 O 0.7931(7) 0.8492(6) 0.9628(4) 0.0253(17) Uani 1 1 d . . . . .
O38 O 1.0136(7) 0.4854(6) 0.7696(4) 0.0286(18) Uani 1 1 d . . . . .
O39 O 1.0289(7) 0.8325(7) 0.7899(5) 0.035(2) Uani 1 1 d . . . . .
B1 B 0.6837(8) 0.8199(7) 0.7469(5) 0.0096(19) Uani 1 1 d . . . . .
N1 N 0.2222(7) 1.1306(7) 0.6218(4) 0.0201(18) Uani 1 1 d . . . . .
N2 N 0.6933(7) 0.8206(7) 1.0774(4) 0.0219(19) Uani 1 1 d . . . . .
N3 N 0.8642(8) 0.6561(7) 1.0756(4) 0.0227(19) Uani 1 1 d . . . . .
N4 N 0.2259(8) 1.3566(7) 0.6801(5) 0.0223(19) Uani 1 1 d . . . . .
N5 N 0.8445(8) 0.8983(7) 1.1135(5) 0.026(2) Uani 1 1 d . . . . .
N6 N 0.0852(8) 1.2406(8) 0.6931(5) 0.028(2) Uani 1 1 d . . . . .
N7 N 0.9742(8) 0.8033(8) 1.0369(5) 0.028(2) Uani 1 1 d . . . . .
N8 N 0.6274(8) 0.5210(8) 0.5190(5) 0.029(2) Uani 1 1 d . . . . .
N9 N 0.1854(8) 1.3444(7) 0.5656(5) 0.026(2) Uani 1 1 d . . . . .
C1 C 0.6833(9) 0.7317(9) 1.0802(6) 0.024(2) Uani 1 1 d . . . . .
C2 C 0.7756(9) 0.6446(8) 1.0793(5) 0.023(2) Uani 1 1 d . . . . .
C3 C 0.6200(8) 0.4689(8) 0.4781(5) 0.020(2) Uani 1 1 d . . . . .
C4 C 0.1672(8) 1.4407(8) 0.5685(5) 0.021(2) Uani 1 1 d . . . . .
C5 C 0.6088(10) 0.9037(9) 1.0757(6) 0.031(3) Uani 1 1 d . . . . .
H5 H 0.614542 0.964979 1.070693 0.038 Uiso 1 1 calc R . . . .
C6 C 0.1739(9) 1.5402(9) 0.6409(6) 0.026(2) Uani 1 1 d . . . . .
C7 C 0.1892(8) 1.4443(8) 0.6327(6) 0.022(2) Uani 1 1 d . . . . .
N10 N 0.5541(8) 0.6253(7) 0.3931(5) 0.029(2) Uani 1 1 d . . . . .
C8 C 0.5814(9) 0.5232(8) 0.4122(6) 0.023(2) Uani 1 1 d . . . . .
C9 C 1.0038(10) 0.8605(9) 1.0633(6) 0.028(2) Uani 1 1 d . . . . .
C10 C 0.1268(9) 1.5290(9) 0.5170(6) 0.028(2) Uani 1 1 d . . . . .
C11 C 0.9332(9) 0.9113(9) 1.1055(5) 0.024(2) Uani 1 1 d . . . . .
C12 C 0.2020(10) 1.5399(10) 0.7030(7) 0.033(3) Uani 1 1 d . . . . .
H12 H 0.193121 1.601024 0.710936 0.040 Uiso 1 1 calc R . . . .
C13 C 0.8642(12) 0.4662(9) 1.0817(6) 0.034(3) Uani 1 1 d . . . . .
H13 H 0.864928 0.402721 1.084240 0.041 Uiso 1 1 calc R . . . .
C14 C 0.6513(10) 0.3616(9) 0.4978(6) 0.029(3) Uani 1 1 d . . . . .
C15 C 0.7678(10) 0.5509(9) 1.0824(6) 0.027(2) Uani 1 1 d . . . . .
C16 C 0.9513(11) 0.5731(9) 1.0742(6) 0.031(3) Uani 1 1 d . . . . .
H16 H 1.013365 0.579818 1.071059 0.037 Uiso 1 1 calc R . . . .
C17 C 0.2420(11) 1.4508(11) 0.7516(7) 0.035(3) Uani 1 1 d . . . . .
H17 H 0.262190 1.449605 0.792309 0.042 Uiso 1 1 calc R . . . .
C18 C 0.6051(11) 0.3623(10) 0.3926(7) 0.035(3) Uani 1 1 d . . . . .
H18 H 0.599249 0.326947 0.364563 0.042 Uiso 1 1 calc R . . . .
C19 C 0.2928(10) 1.0750(9) 0.5871(5) 0.027(2) Uani 1 1 d . . . . .
H19 H 0.353713 1.083396 0.579423 0.033 Uiso 1 1 calc R . . . .
C20 C 0.0601(10) 1.1766(9) 0.6718(6) 0.030(3) Uani 1 1 d . . . . .
C21 C 0.2516(10) 1.3597(10) 0.7374(6) 0.032(3) Uani 1 1 d . . . . .
H21 H 0.277423 1.298782 0.770429 0.038 Uiso 1 1 calc R . . . .
C22 C 0.5720(9) 0.4709(9) 0.3688(6) 0.026(2) Uani 1 1 d . . . . .
C23 C 0.1343(10) 1.1164(9) 0.6343(6) 0.029(3) Uani 1 1 d . . . . .
C24 C 0.1328(10) 1.6308(9) 0.5863(7) 0.035(3) Uani 1 1 d . . . . .
H24 H 0.121887 1.693969 0.591763 0.041 Uiso 1 1 calc R . . . .
C25 C 0.9534(10) 0.4765(9) 1.0773(6) 0.030(3) Uani 1 1 d . . . . .
H25 H 1.015340 0.421305 1.076363 0.036 Uiso 1 1 calc R . . . .
C26 C 0.6618(11) 0.4687(13) 0.5794(6) 0.040(3) Uani 1 1 d . . . . .
H26 H 0.663533 0.504897 0.608031 0.048 Uiso 1 1 calc R . . . .
C27 C 0.5860(10) 0.7271(10) 1.0841(7) 0.031(3) Uani 1 1 d . . . . .
C28 C 0.1653(11) 1.3381(9) 0.5057(6) 0.032(3) Uani 1 1 d . . . . .
H28 H 0.176607 1.274205 0.501301 0.039 Uiso 1 1 calc R . . . .
C29 C 0.7785(11) 0.9427(11) 1.1541(6) 0.035(3) Uani 1 1 d . . . . .
H29 H 0.719402 0.930715 1.161722 0.042 Uiso 1 1 calc R . . . .
C30 C 0.9557(11) 0.9743(10) 1.1353(7) 0.034(3) Uani 1 1 d . . . . .
C31 C 0.2771(12) 1.0052(10) 0.5623(6) 0.040(3) Uani 1 1 d . . . . .
H31 H 0.326588 0.968923 0.537678 0.047 Uiso 1 1 calc R . . . .
C32 C 0.8827(12) 1.0221(11) 1.1767(8) 0.043(3) Uani 1 1 d . . . . .
H32 H 0.894561 1.063725 1.197568 0.051 Uiso 1 1 calc R . . . .
C33 C 0.7937(12) 1.0064(11) 1.1859(7) 0.040(3) Uani 1 1 d . . . . .
H33 H 0.744645 1.037649 1.212757 0.048 Uiso 1 1 calc R . . . .
C34 C 0.1085(11) 1.5182(10) 0.4570(7) 0.037(3) Uani 1 1 d . . . . .
H34 H 0.082797 1.575226 0.421236 0.045 Uiso 1 1 calc R . . . .
C35 C 0.6432(12) 0.3104(9) 0.4524(7) 0.038(3) Uani 1 1 d . . . . .
H35 H 0.665128 0.239746 0.465235 0.046 Uiso 1 1 calc R . . . .
C36 C 0.1290(11) 1.4216(11) 0.4510(7) 0.037(3) Uani 1 1 d . . . . .
H36 H 0.118543 1.412879 0.411062 0.045 Uiso 1 1 calc R . . . .
C37 C 0.1105(10) 1.6253(10) 0.5287(7) 0.037(3) Uani 1 1 d . . . . .
H37 H 0.083694 1.684942 0.494774 0.045 Uiso 1 1 calc R . . . .
C38 C 0.6713(12) 0.5477(10) 1.0859(8) 0.039(3) Uani 1 1 d . . . . .
H38 H 0.666973 0.486578 1.088046 0.047 Uiso 1 1 calc R . . . .
C39 C 0.5006(11) 0.8172(12) 1.0845(8) 0.044(4) Uani 1 1 d . . . . .
H39 H 0.435084 0.818053 1.087103 0.053 Uiso 1 1 calc R . . . .
C40 C 1.0956(12) 0.8732(12) 1.0503(8) 0.043(3) Uani 1 1 d . . . . .
C41 C 0.5305(10) 0.5273(11) 0.3054(6) 0.035(3) Uani 1 1 d . . . . .
H41 H 0.523041 0.494803 0.275983 0.042 Uiso 1 1 calc R . . . .
C42 C 0.1131(12) 1.0460(11) 0.6115(8) 0.042(3) Uani 1 1 d . . . . .
C43 C 0.5151(11) 0.6770(11) 0.3323(7) 0.041(3) Uani 1 1 d . . . . .
H43 H 0.496457 0.747223 0.319434 0.049 Uiso 1 1 calc R . . . .
C44 C 0.5009(12) 0.6320(12) 0.2872(7) 0.044(4) Uani 1 1 d . . . . .
H44 H 0.472046 0.671364 0.245721 0.053 Uiso 1 1 calc R . . . .
C45 C 0.6887(12) 0.3105(11) 0.5630(7) 0.040(3) Uani 1 1 d . . . . .
H45 H 0.708722 0.240175 0.578323 0.048 Uiso 1 1 calc R . . . .
C46 C 0.0195(11) 1.2946(11) 0.7296(7) 0.042(3) Uani 1 1 d . . . . .
H46 H 0.035473 1.339497 0.744722 0.050 Uiso 1 1 calc R . . . .
C47 C -0.0313(11) 1.1611(12) 0.6868(8) 0.043(3) Uani 1 1 d . . . . .
C48 C 0.5836(11) 0.6320(12) 1.0863(8) 0.045(4) Uani 1 1 d . . . . .
H48 H 0.520542 0.627314 1.088131 0.053 Uiso 1 1 calc R . . . .
C49 C 0.6955(12) 0.3638(13) 0.6033(7) 0.046(4) Uani 1 1 d . . . . .
H49 H 0.722164 0.330574 0.645940 0.055 Uiso 1 1 calc R . . . .
C50 C 1.0364(12) 0.7592(12) 0.9942(8) 0.045(4) Uani 1 1 d . . . . .
H50 H 1.017774 0.720472 0.974298 0.054 Uiso 1 1 calc R . . . .
C51 C 0.5127(13) 0.9036(13) 1.0811(9) 0.051(4) Uani 1 1 d . . . . .
H51 H 0.455694 0.963201 1.082321 0.061 Uiso 1 1 calc R . . . .
C52 C 1.1159(12) 0.9384(12) 1.0830(9) 0.048(4) Uani 1 1 d . . . . .
H52 H 1.176539 0.947381 1.075326 0.058 Uiso 1 1 calc R . . . .
C53 C -0.0745(12) 1.2855(14) 0.7459(8) 0.054(4) Uani 1 1 d . . . . .
H53 H -0.120539 1.325453 0.770298 0.065 Uiso 1 1 calc R . . . .
C54 C 0.1877(13) 0.9897(11) 0.5743(8) 0.049(4) Uani 1 1 d . . . . .
H54 H 0.176995 0.942864 0.557947 0.058 Uiso 1 1 calc R . . . .
C55 C 1.1580(12) 0.8243(12) 1.0071(9) 0.051(4) Uani 1 1 d . . . . .
H55 H 1.220358 0.829161 0.997846 0.061 Uiso 1 1 calc R . . . .
C56 C 1.1288(13) 0.7700(13) 0.9786(9) 0.053(4) Uani 1 1 d . . . . .
H56 H 1.169860 0.739333 0.948384 0.064 Uiso 1 1 calc R . . . .
C57 C 1.0514(13) 0.9849(13) 1.1229(8) 0.047(4) Uani 1 1 d . . . . .
H57 H 1.068046 1.024542 1.143078 0.057 Uiso 1 1 calc R . . . .
C58 C -0.0959(12) 1.2190(13) 0.7258(8) 0.051(4) Uani 1 1 d . . . . .
H58 H -0.156019 1.210866 0.738321 0.061 Uiso 1 1 calc R . . . .
C59 C 0.0206(15) 1.0360(14) 0.6249(10) 0.061(5) Uani 1 1 d . . . . .
H59 H 0.005384 0.991707 0.608641 0.073 Uiso 1 1 calc R . . . .
C60 C -0.0479(15) 1.0921(15) 0.6624(11) 0.071(6) Uani 1 1 d . . . . .
H60 H -0.108322 1.083048 0.671739 0.085 Uiso 1 1 calc R . . . .

loop_
_atom_site_aniso_label
_atom_site_aniso_U_11
_atom_site_aniso_U_22
_atom_site_aniso_U_33
_atom_site_aniso_U_23
_atom_site_aniso_U_13
_atom_site_aniso_U_12
W1 0.0210(2) 0.01239(17) 0.01449(18) -0.00313(14) 0.00187(15) -0.00762(15)
W2 0.01471(19) 0.01247(17) 0.01832(19) -0.00519(14) 0.00188(15) -0.00530(15)
W3 0.0203(2) 0.01412(18) 0.01987(19) -0.00616(15) -0.00071(16) -0.00957(16)
W4 0.0156(2) 0.02057(19) 0.0258(2) -0.01119(16) 0.00074(16) -0.00933(16)
W5 0.0216(2) 0.01666(18) 0.01470(18) -0.00638(14) -0.00165(15) -0.00934(16)
W6 0.0197(2) 0.01887(19) 0.01516(18) -0.00499(15) 0.00282(15) -0.00833(16)
W7 0.0231(2) 0.01397(18) 0.01499(18) -0.00258(14) -0.00122(16) -0.00681(16)
W8 0.0220(2) 0.01298(18) 0.0207(2) -0.00576(15) -0.00341(16) -0.00829(16)
W9 0.0166(2) 0.01839(19) 0.0220(2) -0.00937(16) 0.00021(16) -0.00909(16)
W10 0.0163(2) 0.02024(19) 0.01756(19) -0.00685(15) 0.00328(15) -0.00649(16)
W11 0.0239(2) 0.01945(19) 0.01353(18) -0.00593(15) -0.00156(15) -0.01074(17)
W12 0.0165(2) 0.01426(18) 0.02054(19) -0.00695(15) -0.00060(15) -0.00382(15)
O1 0.020(4) 0.013(3) 0.020(4) -0.002(3) -0.002(3) -0.005(3)
O2 0.024(4) 0.018(3) 0.015(3) -0.008(3) 0.005(3) -0.010(3)
Ag1 0.0620(8) 0.0319(5) 0.0716(8) -0.0325(6) -0.0019(6) -0.0173(5)
Ag2 0.0599(7) 0.0576(6) 0.0587(6) -0.0227(5) 0.0030(5) -0.0267(5)
Ag3 0.0580(7) 0.0506(6) 0.0549(6) -0.0169(5) 0.0022(5) -0.0231(5)
O3 0.019(4) 0.016(3) 0.017(3) -0.005(3) -0.001(3) -0.007(3)
O4 0.015(3) 0.016(3) 0.016(3) -0.005(3) 0.000(3) -0.004(3)
O5 0.022(4) 0.014(3) 0.023(4) -0.003(3) -0.003(3) -0.009(3)
O6 0.018(4) 0.016(3) 0.024(4) -0.007(3) 0.004(3) -0.004(3)
O7 0.029(4) 0.026(4) 0.026(4) -0.010(3) -0.003(3) -0.014(3)
O8 0.026(4) 0.018(3) 0.017(3) -0.011(3) 0.003(3) -0.012(3)
O9 0.014(3) 0.012(3) 0.014(3) -0.003(2) -0.002(3) -0.006(3)
O10 0.026(4) 0.015(3) 0.016(3) -0.005(3) 0.004(3) -0.010(3)
O11 0.018(4) 0.013(3) 0.016(3) -0.006(3) -0.001(3) -0.009(3)
O12 0.016(3) 0.008(3) 0.012(3) -0.003(2) 0.001(3) -0.003(3)
O13 0.025(4) 0.016(3) 0.018(3) -0.007(3) -0.003(3) -0.006(3)
O14 0.013(3) 0.017(3) 0.018(3) -0.006(3) 0.002(3) -0.006(3)
O15 0.020(4) 0.018(3) 0.017(3) -0.006(3) 0.004(3) -0.008(3)
O16 0.016(4) 0.023(4) 0.026(4) -0.009(3) -0.002(3) -0.006(3)
O17 0.024(4) 0.021(4) 0.013(3) -0.006(3) -0.004(3) -0.006(3)
O18 0.020(4) 0.021(4) 0.026(4) -0.009(3) -0.003(3) -0.011(3)
O19 0.022(4) 0.015(3) 0.020(3) -0.004(3) 0.000(3) -0.011(3)
O40 0.021(4) 0.018(3) 0.017(3) -0.008(3) -0.003(3) -0.008(3)
O20 0.025(4) 0.016(3) 0.014(3) -0.004(3) 0.004(3) -0.009(3)
O21 0.016(4) 0.017(3) 0.016(3) -0.002(3) -0.005(3) -0.004(3)
O22 0.024(4) 0.016(3) 0.018(3) -0.010(3) 0.002(3) -0.007(3)
O23 0.022(4) 0.020(3) 0.015(3) -0.009(3) 0.004(3) -0.008(3)
O24 0.020(4) 0.014(3) 0.022(4) -0.006(3) -0.004(3) -0.007(3)
O25 0.032(5) 0.020(4) 0.025(4) -0.003(3) 0.004(3) -0.015(3)
O26 0.019(4) 0.021(4) 0.029(4) -0.008(3) 0.004(3) -0.012(3)
O27 0.020(4) 0.021(4) 0.021(4) -0.011(3) 0.006(3) -0.008(3)
O28 0.029(5) 0.023(4) 0.035(5) -0.008(3) -0.006(4) -0.012(4)
O29 0.023(4) 0.021(4) 0.023(4) -0.007(3) -0.002(3) -0.011(3)
O30 0.033(5) 0.029(4) 0.023(4) -0.005(3) 0.004(3) -0.016(4)
O31 0.024(4) 0.015(3) 0.019(3) 0.000(3) -0.004(3) -0.012(3)
O32 0.039(5) 0.017(4) 0.029(4) -0.010(3) -0.002(4) -0.015(4)
O33 0.024(4) 0.020(4) 0.022(4) -0.002(3) 0.001(3) -0.012(3)
O34 0.037(5) 0.018(4) 0.022(4) 0.001(3) -0.007(3) -0.010(3)
O35 0.024(4) 0.031(4) 0.033(4) -0.011(4) 0.000(3) -0.015(4)
O36 0.020(4) 0.043(5) 0.020(4) -0.011(4) 0.009(3) -0.006(4)
O37 0.032(5) 0.028(4) 0.024(4) -0.009(3) 0.003(3) -0.019(4)
O38 0.029(5) 0.018(4) 0.035(5) -0.012(3) 0.002(4) -0.004(3)
O39 0.022(4) 0.039(5) 0.054(6) -0.026(4) 0.000(4) -0.014(4)
B1 0.008(5) 0.007(4) 0.009(4) 0.002(3) -0.002(4) -0.001(4)
N1 0.025(5) 0.018(4) 0.020(4) -0.006(3) 0.000(4) -0.011(4)
N2 0.024(5) 0.023(4) 0.021(4) -0.013(4) 0.003(4) -0.008(4)
N3 0.026(5) 0.022(4) 0.020(4) -0.006(4) -0.004(4) -0.009(4)
N4 0.028(5) 0.018(4) 0.025(5) -0.010(4) 0.001(4) -0.011(4)
N5 0.032(6) 0.024(5) 0.029(5) -0.014(4) -0.002(4) -0.015(4)
N6 0.017(5) 0.026(5) 0.040(6) -0.015(4) 0.004(4) -0.003(4)
N7 0.022(5) 0.037(5) 0.029(5) -0.013(4) 0.004(4) -0.015(4)
N8 0.026(5) 0.033(5) 0.036(6) -0.018(5) 0.005(4) -0.015(4)
N9 0.033(6) 0.026(5) 0.021(5) -0.010(4) -0.001(4) -0.010(4)
C1 0.026(6) 0.028(6) 0.025(5) -0.012(5) 0.002(5) -0.013(5)
C2 0.028(6) 0.024(5) 0.018(5) -0.011(4) 0.001(4) -0.010(5)
C3 0.015(5) 0.026(5) 0.023(5) -0.012(4) 0.009(4) -0.011(4)
C4 0.019(5) 0.022(5) 0.025(5) -0.012(4) 0.004(4) -0.009(4)
C5 0.035(7) 0.023(5) 0.037(7) -0.018(5) -0.007(5) -0.005(5)
C6 0.015(5) 0.029(6) 0.041(7) -0.021(5) 0.008(5) -0.010(5)
C7 0.016(5) 0.021(5) 0.031(6) -0.010(4) 0.004(4) -0.009(4)
N10 0.027(5) 0.021(5) 0.040(6) -0.010(4) 0.007(4) -0.011(4)
C8 0.025(6) 0.018(5) 0.026(5) -0.006(4) 0.005(5) -0.010(4)
C9 0.032(7) 0.026(6) 0.035(6) -0.008(5) 0.000(5) -0.021(5)
C10 0.021(6) 0.023(5) 0.038(7) -0.006(5) 0.003(5) -0.009(5)
C11 0.029(6) 0.028(6) 0.021(5) -0.006(4) -0.008(5) -0.015(5)
C12 0.036(7) 0.034(6) 0.045(7) -0.025(6) 0.019(6) -0.022(6)
C13 0.062(9) 0.017(5) 0.027(6) -0.011(5) -0.002(6) -0.016(6)
C14 0.027(6) 0.024(6) 0.038(7) -0.011(5) 0.004(5) -0.010(5)
C15 0.037(7) 0.025(5) 0.026(6) -0.013(5) 0.001(5) -0.016(5)
C16 0.036(7) 0.023(5) 0.027(6) -0.004(5) -0.013(5) -0.005(5)
C17 0.038(7) 0.042(7) 0.039(7) -0.021(6) 0.012(6) -0.024(6)
C18 0.052(9) 0.033(6) 0.042(7) -0.027(6) 0.014(6) -0.030(6)
C19 0.031(7) 0.027(6) 0.020(5) -0.008(4) -0.002(5) -0.008(5)
C20 0.026(6) 0.027(6) 0.032(6) -0.006(5) 0.002(5) -0.008(5)
C21 0.032(7) 0.028(6) 0.030(6) -0.008(5) -0.002(5) -0.008(5)
C22 0.029(6) 0.026(6) 0.034(6) -0.020(5) 0.013(5) -0.016(5)
C23 0.034(7) 0.024(5) 0.030(6) -0.006(5) -0.003(5) -0.014(5)
C24 0.028(7) 0.022(6) 0.059(9) -0.023(6) 0.014(6) -0.011(5)
C25 0.031(7) 0.028(6) 0.022(5) -0.012(5) -0.008(5) 0.000(5)
C26 0.033(7) 0.069(10) 0.025(6) -0.021(6) 0.001(5) -0.024(7)
C27 0.025(6) 0.034(6) 0.038(7) -0.016(5) 0.002(5) -0.012(5)
C28 0.041(8) 0.025(6) 0.029(6) -0.013(5) 0.006(5) -0.009(5)
C29 0.040(8) 0.044(7) 0.030(6) -0.016(6) 0.002(6) -0.023(6)
C30 0.040(8) 0.029(6) 0.042(7) -0.011(5) -0.014(6) -0.017(6)
C31 0.057(9) 0.031(6) 0.026(6) -0.019(5) -0.004(6) -0.007(6)
C32 0.047(9) 0.042(8) 0.052(9) -0.033(7) 0.005(7) -0.018(7)
C33 0.046(8) 0.047(8) 0.036(7) -0.031(6) 0.000(6) -0.015(7)
C34 0.031(7) 0.033(7) 0.032(7) 0.007(5) -0.004(5) -0.007(6)
C35 0.050(9) 0.019(6) 0.053(9) -0.013(6) 0.013(7) -0.020(6)
C36 0.037(8) 0.040(7) 0.028(6) -0.011(6) -0.002(6) -0.008(6)
C37 0.030(7) 0.027(6) 0.044(8) -0.007(6) 0.008(6) -0.004(5)
C38 0.046(8) 0.030(6) 0.058(9) -0.021(6) 0.005(7) -0.025(6)
C39 0.025(7) 0.048(8) 0.062(10) -0.026(7) 0.018(7) -0.012(6)
C40 0.036(8) 0.044(8) 0.058(9) -0.019(7) 0.003(7) -0.023(7)
C41 0.028(7) 0.053(8) 0.028(6) -0.016(6) 0.002(5) -0.017(6)
C42 0.050(9) 0.032(7) 0.056(9) -0.017(6) -0.006(7) -0.025(7)
C43 0.035(8) 0.039(7) 0.041(8) -0.001(6) 0.006(6) -0.014(6)
C44 0.036(8) 0.057(9) 0.025(6) 0.001(6) -0.001(6) -0.014(7)
C45 0.041(8) 0.040(7) 0.035(7) 0.001(6) 0.002(6) -0.020(6)
C46 0.040(8) 0.036(7) 0.047(8) -0.021(6) 0.015(7) -0.009(6)
C47 0.026(7) 0.049(8) 0.052(9) -0.003(7) 0.002(6) -0.022(6)
C48 0.028(7) 0.051(9) 0.071(11) -0.029(8) 0.017(7) -0.028(7)
C49 0.037(8) 0.063(10) 0.026(7) 0.001(6) -0.003(6) -0.019(7)
C50 0.047(9) 0.052(9) 0.054(9) -0.035(8) 0.018(7) -0.028(7)
C51 0.038(8) 0.050(9) 0.062(10) -0.030(8) 0.007(7) -0.006(7)
C52 0.033(8) 0.050(9) 0.076(11) -0.030(8) -0.001(7) -0.021(7)
C53 0.035(8) 0.057(10) 0.045(9) -0.008(8) 0.010(7) -0.001(7)
C54 0.054(10) 0.036(7) 0.060(10) -0.025(7) -0.014(8) -0.013(7)
C55 0.033(8) 0.050(9) 0.084(12) -0.035(9) 0.020(8) -0.023(7)
C56 0.047(9) 0.060(10) 0.071(11) -0.040(9) 0.036(9) -0.030(8)
C57 0.049(9) 0.060(10) 0.055(9) -0.031(8) -0.003(7) -0.033(8)
C58 0.028(8) 0.055(10) 0.052(9) 0.003(8) 0.009(7) -0.013(7)
C59 0.064(12) 0.055(10) 0.080(13) -0.019(10) 0.000(10) -0.040(10)
C60 0.049(11) 0.063(12) 0.107(17) 0.002(11) -0.009(11) -0.043(10)

loop_
_atom_type_symbol
_atom_type_description
_atom_type_scat_dispersion_real
_atom_type_scat_dispersion_imag
_atom_type_scat_source
C C 0.0033 0.0016 'International Tables Vol C Tables 4.2.6.8 and 6.1.1.4'
H H 0.0000 0.0000 'International Tables Vol C Tables 4.2.6.8 and 6.1.1.4'
B B 0.0013 0.0007 'International Tables Vol C Tables 4.2.6.8 and 6.1.1.4'
N N 0.0061 0.0033 'International Tables Vol C Tables 4.2.6.8 and 6.1.1.4'
O O 0.0106 0.0060 'International Tables Vol C Tables 4.2.6.8 and 6.1.1.4'
Ag Ag -0.8971 1.1015 'International Tables Vol C Tables 4.2.6.8 and 6.1.1.4'
W W -0.8490 6.8722 'International Tables Vol C Tables 4.2.6.8 and 6.1.1.4'

loop_
_geom_angle_atom_site_label_1
_geom_angle_atom_site_label_2
_geom_angle_atom_site_label_3
_geom_angle
_geom_angle_site_symmetry_1
_geom_angle_site_symmetry_3
_geom_angle_publ_flag
O1 W1 O12 74.9(3) . . ?
O1 W1 O31 88.3(3) . . ?
O3 W1 O1 89.9(3) . . ?
O3 W1 O12 85.9(3) . . ?
O3 W1 O31 161.4(3) . . ?
O15 W1 O1 161.1(3) . . ?
O15 W1 O3 86.8(3) . . ?
O15 W1 O12 86.3(3) . . ?
O15 W1 O31 89.0(3) . . ?
O25 W1 O1 97.6(4) . . ?
O25 W1 O3 101.8(3) . . ?
O25 W1 O12 169.4(3) . . ?
O25 W1 O15 101.3(4) . . ?
O25 W1 O31 96.9(3) . . ?
O31 W1 O12 75.7(3) . . ?
O1 W2 O12 76.8(3) . . ?
O2 W2 O1 164.7(3) . . ?
O2 W2 O8 88.9(3) . . ?
O2 W2 O12 87.9(3) . . ?
O4 W2 O1 89.9(3) . . ?
O4 W2 O2 88.4(3) . . ?
O4 W2 O8 161.4(3) . . ?
O4 W2 O12 85.2(3) . . ?
O6 W2 O1 92.8(3) . . ?
O6 W2 O2 102.5(3) . . ?
O6 W2 O4 99.2(3) . . ?
O6 W2 O8 99.3(3) . . ?
O6 W2 O12 168.8(3) . . ?
O8 W2 O1 87.9(3) . . ?
O8 W2 O12 76.3(3) . . ?
O8 W3 O12 73.8(3) . . ?
O10 W3 O8 88.4(3) . . ?
O10 W3 O12 84.2(3) . . ?
O23 W3 O8 159.3(3) . . ?
O23 W3 O10 85.9(3) . . ?
O23 W3 O12 85.9(3) . . ?
O23 W3 O31 89.1(3) . . ?
O31 W3 O8 89.4(3) . . ?
O31 W3 O10 159.4(3) . . ?
O31 W3 O12 75.5(3) . . ?
O32 W3 O8 98.9(4) . . ?
O32 W3 O10 101.1(3) . . ?
O32 W3 O12 170.9(3) . . ?
O32 W3 O23 101.8(4) . . ?
O32 W3 O31 99.5(3) . . ?
O16 W4 O14 76.2(3) . . ?
O23 W4 O14 85.1(3) . . ?
O23 W4 O16 160.9(3) . . ?
O23 W4 O29 85.7(3) . . ?
O26 W4 O14 76.4(3) . . ?
O26 W4 O16 88.4(3) . . ?
O26 W4 O23 91.1(3) . . ?
O26 W4 O29 160.8(3) . . ?
O29 W4 O14 84.5(3) . . ?
O29 W4 O16 88.5(3) . . ?
O39 W4 O14 173.2(3) . . ?
O39 W4 O16 98.2(4) . . ?
O39 W4 O23 100.7(4) . . ?
O39 W4 O26 99.8(4) . . ?
O39 W4 O29 99.3(4) . . ?
O3 W5 O11 86.8(3) . . ?
O3 W5 O40 162.0(3) . . ?
O3 W5 O24 90.7(3) . . ?
O7 W5 O3 101.9(3) . . ?
O7 W5 O11 170.5(3) . . ?
O7 W5 O40 96.0(3) . . ?
O7 W5 O22 99.1(4) . . ?
O7 W5 O24 100.2(4) . . ?
O40 W5 O11 75.4(3) . . ?
O22 W5 O3 86.4(3) . . ?
O22 W5 O11 85.1(3) . . ?
O22 W5 O40 89.0(3) . . ?
O22 W5 O24 160.6(3) . . ?
O24 W5 O11 75.6(3) . . ?
O24 W5 O40 87.9(3) . . ?
O2 W6 O9 84.8(3) . . ?
O19 W6 O2 85.3(3) . . ?
O19 W6 O9 84.8(3) . . ?
O19 W6 O20 159.4(3) . . ?
O20 W6 O2 89.2(3) . . ?
O20 W6 O9 74.9(3) . . ?
O30 W6 O2 98.8(3) . . ?
O30 W6 O9 173.3(3) . . ?
O30 W6 O19 101.1(4) . . ?
O30 W6 O20 99.4(4) . . ?
O30 W6 O33 100.7(4) . . ?
O33 W6 O2 160.5(3) . . ?
O33 W6 O9 76.1(3) . . ?
O33 W6 O19 89.1(3) . . ?
O33 W6 O20 89.4(3) . . ?
O5 W7 O9 85.6(3) . . ?
O5 W7 O17 160.2(3) . . ?
O5 W7 O33 88.9(3) . . ?
O17 W7 O9 74.7(3) . . ?
O17 W7 O33 87.9(3) . . ?
O21 W7 O5 86.5(3) . . ?
O21 W7 O9 84.3(3) . . ?
O21 W7 O17 89.6(3) . . ?
O21 W7 O33 159.3(3) . . ?
O33 W7 O9 75.2(3) . . ?
O34 W7 O5 100.2(3) . . ?
O34 W7 O9 172.3(3) . . ?
O34 W7 O17 99.5(4) . . ?
O34 W7 O21 101.0(4) . . ?
O34 W7 O33 99.6(4) . . ?
O5 W8 O11 84.6(3) . . ?
O5 W8 O18 87.3(3) . . ?
O5 W8 O40 159.3(3) . . ?
O13 W8 O5 88.4(3) . . ?
O13 W8 O11 85.5(3) . . ?
O13 W8 O18 160.2(3) . . ?
O13 W8 O40 89.5(3) . . ?
O18 W8 O11 74.8(3) . . ?
O40 W8 O11 74.7(3) . . ?
O40 W8 O18 87.7(3) . . ?
O28 W8 O5 100.8(4) . . ?
O28 W8 O11 171.9(3) . . ?
O28 W8 O13 100.6(4) . . ?
O28 W8 O18 99.2(4) . . ?
O28 W8 O40 99.8(4) . . ?
O4 W9 O11 83.3(3) . . ?
O4 W9 O24 87.2(3) . . ?
O18 W9 O4 159.7(3) . . ?
O18 W9 O11 76.4(3) . . ?
O18 W9 O24 89.2(3) . . ?
O19 W9 O4 86.0(3) . . ?
O19 W9 O11 86.2(3) . . ?
O19 W9 O18 91.1(3) . . ?
O19 W9 O24 161.0(3) . . ?
O24 W9 O11 75.4(3) . . ?
O35 W9 O4 100.1(4) . . ?
O35 W9 O11 173.4(3) . . ?
O35 W9 O18 100.2(4) . . ?
O35 W9 O19 99.6(4) . . ?
O35 W9 O24 99.1(4) . . ?
O15 W10 O14 84.1(3) . . ?
O15 W10 O26 89.3(3) . . ?
O15 W10 O27 159.8(3) . . ?
O22 W10 O14 84.3(3) . . ?
O22 W10 O15 86.7(3) . . ?
O22 W10 O26 159.8(3) . . ?
O22 W10 O27 88.9(3) . . ?
O26 W10 O14 75.6(3) . . ?
O27 W10 O14 75.9(3) . . ?
O27 W10 O26 88.1(3) . . ?
O36 W10 O14 173.5(3) . . ?
O36 W10 O15 100.7(4) . . ?
O36 W10 O22 100.3(4) . . ?
O36 W10 O26 99.8(4) . . ?
O36 W10 O27 99.5(4) . . ?
O10 W11 O9 85.9(3) . . ?
O10 W11 O17 162.6(3) . . ?
O10 W11 O20 88.7(3) . . ?
O10 W11 O29 88.5(3) . . ?
O17 W11 O9 76.8(3) . . ?
O17 W11 O20 87.6(3) . . ?
O20 W11 O9 76.1(3) . . ?
O29 W11 O9 86.6(3) . . ?
O29 W11 O17 90.0(3) . . ?
O29 W11 O20 162.7(3) . . ?
O37 W11 O9 172.5(3) . . ?
O37 W11 O10 98.5(3) . . ?
O37 W11 O17 98.8(3) . . ?
O37 W11 O20 97.9(3) . . ?
O37 W11 O29 99.5(4) . . ?
O13 W12 O14 85.6(3) . . ?
O13 W12 O27 88.8(3) . . ?
O16 W12 O13 160.8(3) . . ?
O16 W12 O14 75.3(3) . . ?
O16 W12 O27 88.2(3) . . ?
O21 W12 O13 86.1(3) . . ?
O21 W12 O14 84.3(3) . . ?
O21 W12 O16 90.1(3) . . ?
O21 W12 O27 159.4(3) . . ?
O27 W12 O14 75.4(3) . . ?
O38 W12 O13 100.7(4) . . ?
O38 W12 O14 172.5(3) . . ?
O38 W12 O16 98.5(4) . . ?
O38 W12 O21 100.0(4) . . ?
O38 W12 O27 100.5(4) . . ?
W1 O1 W2 117.8(4) . . ?
W2 O2 W6 146.9(4) . . ?
O7 Ag1 N8 121.6(3) . . ?
O7 Ag1 N10 156.2(3) . . ?
N10 Ag1 N8 71.5(4) . . ?
N2 Ag2 O37 84.5(3) . . ?
N2 Ag2 N3 82.5(4) . . ?
N2 Ag2 N5 99.8(4) . . ?
N3 Ag2 O37 93.6(3) . . ?
N5 Ag2 O37 125.0(4) . . ?
N5 Ag2 N3 141.4(4) . . ?
N7 Ag2 O37 87.5(4) . . ?
N7 Ag2 N2 171.3(4) . . ?
N7 Ag2 N3 101.7(4) . . ?
N7 Ag2 N5 81.8(4) . . ?
O6 Ag3 N6 104.4(4) . . ?
N1 Ag3 O6 94.1(3) . . ?
N1 Ag3 N6 81.1(4) . . ?
N1 Ag3 N9 93.2(4) . . ?
N4 Ag3 O6 91.1(4) . . ?
N4 Ag3 N1 174.8(4) . . ?
N4 Ag3 N6 98.2(4) . . ?
N4 Ag3 N9 82.0(4) . . ?
N9 Ag3 O6 151.3(4) . . ?
N9 Ag3 N6 104.1(4) . . ?
W5 O3 W1 147.9(4) . . ?
W2 O4 W9 148.5(4) . . ?
W8 O5 W7 148.1(4) . . ?
W2 O6 Ag3 136.1(4) . . ?
W5 O7 Ag1 133.7(4) . . ?
W3 O8 W2 119.6(3) . . ?
W6 O9 W7 88.2(2) . . ?
W11 O9 W6 89.7(2) . . ?
W11 O9 W7 89.2(2) . . ?
B1 O9 W6 127.0(5) . . ?
B1 O9 W7 124.6(5) . . ?
B1 O9 W11 126.2(5) . . ?
W11 O10 W3 148.2(4) . . ?
W5 O11 W8 89.2(2) . . ?
W9 O11 W5 89.3(2) . . ?
W9 O11 W8 88.8(2) . . ?
B1 O11 W5 125.6(5) . . ?
B1 O11 W8 125.7(5) . . ?
B1 O11 W9 126.4(5) . . ?
W1 O12 W3 88.5(2) . . ?
W2 O12 W1 90.5(2) . . ?
W2 O12 W3 90.2(2) . . ?
B1 O12 W1 124.7(5) . . ?
B1 O12 W2 126.8(5) . . ?
B1 O12 W3 124.8(5) . . ?
W8 O13 W12 148.4(4) . . ?
W4 O14 W10 88.5(2) . . ?
W4 O14 W12 88.3(2) . . ?
W10 O14 W12 88.3(2) . . ?
B1 O14 W4 127.4(5) . . ?
B1 O14 W10 126.5(5) . . ?
B1 O14 W12 125.3(5) . . ?
W1 O15 W10 149.2(4) . . ?
W12 O16 W4 120.2(4) . . ?
W11 O17 W7 119.3(4) . . ?
W9 O18 W8 119.9(4) . . ?
W9 O19 W6 150.6(4) . . ?
W8 O40 W5 120.6(3) . . ?
W6 O20 W11 119.2(4) . . ?
W12 O21 W7 151.1(4) . . ?
W5 O22 W10 149.6(4) . . ?
W3 O23 W4 150.4(4) . . ?
W5 O24 W9 119.6(4) . . ?
W4 O26 W10 119.4(4) . . ?
W10 O27 W12 120.3(4) . . ?
W11 O29 W4 147.8(4) . . ?
W3 O31 W1 120.2(4) . . ?
W6 O33 W7 120.4(4) . . ?
W11 O37 Ag2 149.7(5) . . ?
O9 B1 O12 108.0(7) . . ?
O11 B1 O9 109.8(7) . . ?
O11 B1 O12 109.0(7) . . ?
O14 B1 O9 110.0(7) . . ?
O14 B1 O11 110.1(7) . . ?
O14 B1 O12 109.9(7) . . ?
C19 N1 Ag3 126.7(8) . . ?
C19 N1 C23 119.0(10) . . ?
C23 N1 Ag3 114.3(8) . . ?
C1 N2 Ag2 111.5(7) . . ?
C5 N2 Ag2 129.8(9) . . ?
C5 N2 C1 118.1(11) . . ?
C2 N3 Ag2 111.4(7) . . ?
C2 N3 C16 117.0(10) . . ?
C16 N3 Ag2 131.4(9) . . ?
C7 N4 Ag3 113.6(7) . . ?
C21 N4 Ag3 128.6(8) . . ?
C21 N4 C7 117.8(10) . . ?
C11 N5 Ag2 112.1(8) . . ?
C29 N5 Ag2 129.8(9) . . ?
C29 N5 C11 118.0(10) . . ?
C20 N6 Ag3 109.5(8) . . ?
C46 N6 Ag3 132.4(10) . . ?
C46 N6 C20 117.9(12) . . ?
C9 N7 Ag2 113.9(8) . . ?
C50 N7 Ag2 129.3(9) . . ?
C50 N7 C9 116.7(11) . . ?
C3 N8 Ag1 114.3(8) . . ?
C26 N8 Ag1 127.8(9) . . ?
C26 N8 C3 117.6(12) . . ?
C4 N9 Ag3 112.4(7) . . ?
C28 N9 Ag3 132.5(8) . . ?
C28 N9 C4 115.0(10) . . ?
N2 C1 C2 116.6(10) . . ?
N2 C1 C27 121.8(11) . . ?
C27 C1 C2 121.6(11) . . ?
N3 C2 C1 117.5(10) . . ?
N3 C2 C15 124.6(11) . . ?
C1 C2 C15 117.9(11) . . ?
N8 C3 C8 119.3(10) . . ?
N8 C3 C14 122.3(11) . . ?
C14 C3 C8 118.3(10) . . ?
N9 C4 C7 113.4(10) . . ?
N9 C4 C10 125.0(10) . . ?
C10 C4 C7 121.6(10) . . ?
N2 C5 C51 122.9(13) . . ?
C7 C6 C24 119.3(11) . . ?
C12 C6 C7 116.4(11) . . ?
C12 C6 C24 124.3(11) . . ?
N4 C7 C4 118.2(10) . . ?
N4 C7 C6 123.9(11) . . ?
C6 C7 C4 117.9(10) . . ?
C8 N10 Ag1 116.0(8) . . ?
C43 N10 Ag1 124.8(9) . . ?
C43 N10 C8 118.5(12) . . ?
N10 C8 C3 118.2(10) . . ?
N10 C8 C22 121.3(11) . . ?
C22 C8 C3 120.5(10) . . ?
N7 C9 C11 115.4(11) . . ?
N7 C9 C40 124.1(12) . . ?
C40 C9 C11 120.5(11) . . ?
C4 C10 C34 117.7(11) . . ?
C4 C10 C37 118.0(12) . . ?
C34 C10 C37 124.3(12) . . ?
N5 C11 C9 116.9(10) . . ?
N5 C11 C30 122.9(12) . . ?
C30 C11 C9 120.2(11) . . ?
C17 C12 C6 120.7(11) . . ?
C25 C13 C15 121.4(11) . . ?
C3 C14 C35 119.9(12) . . ?
C45 C14 C3 116.9(12) . . ?
C45 C14 C35 123.1(12) . . ?
C2 C15 C13 114.7(11) . . ?
C38 C15 C2 119.8(11) . . ?
C38 C15 C13 125.5(11) . . ?
N3 C16 C25 123.6(13) . . ?
C12 C17 C21 117.4(12) . . ?
C35 C18 C22 122.9(11) . . ?
N1 C19 C31 121.9(13) . . ?
N6 C20 C23 116.8(11) . . ?
N6 C20 C47 124.2(12) . . ?
C47 C20 C23 119.0(13) . . ?
N4 C21 C17 123.9(12) . . ?
C8 C22 C18 117.7(11) . . ?
C41 C22 C8 118.8(11) . . ?
C41 C22 C18 123.5(11) . . ?
N1 C23 C20 118.0(11) . . ?
N1 C23 C42 122.6(12) . . ?
C42 C23 C20 119.4(12) . . ?
C37 C24 C6 121.2(11) . . ?
C13 C25 C16 118.7(12) . . ?
N8 C26 C49 124.6(13) . . ?
C1 C27 C48 117.6(12) . . ?
C39 C27 C1 116.7(12) . . ?
C39 C27 C48 125.7(13) . . ?
N9 C28 C36 123.9(12) . . ?
N5 C29 C33 123.3(13) . . ?
C11 C30 C57 118.9(13) . . ?
C32 C30 C11 117.4(13) . . ?
C32 C30 C57 123.7(12) . . ?
C54 C31 C19 120.1(13) . . ?
C33 C32 C30 119.3(12) . . ?
C32 C33 C29 118.9(13) . . ?
C36 C34 C10 119.5(12) . . ?
C18 C35 C14 120.6(11) . . ?
C28 C36 C34 118.9(12) . . ?
C24 C37 C10 121.9(13) . . ?
C48 C38 C15 121.6(12) . . ?
C51 C39 C27 120.1(14) . . ?
C9 C40 C52 117.2(13) . . ?
C55 C40 C9 116.8(13) . . ?
C55 C40 C52 126.0(14) . . ?
C44 C41 C22 119.0(12) . . ?
C54 C42 C23 117.3(14) . . ?
C59 C42 C23 120.0(15) . . ?
C59 C42 C54 122.7(14) . . ?
N10 C43 C44 123.8(14) . . ?
C41 C44 C43 118.6(13) . . ?
C49 C45 C14 120.0(13) . . ?
N6 C46 C53 121.7(15) . . ?
C58 C47 C20 114.9(15) . . ?
C60 C47 C20 118.7(15) . . ?
C60 C47 C58 126.4(16) . . ?
C38 C48 C27 121.5(13) . . ?
C45 C49 C26 118.4(13) . . ?
N7 C50 C56 121.8(13) . . ?
C39 C51 C5 120.3(14) . . ?
C57 C52 C40 122.8(14) . . ?
C58 C53 C46 119.1(15) . . ?
C31 C54 C42 119.1(13) . . ?
C56 C55 C40 120.3(14) . . ?
C55 C56 C50 120.2(14) . . ?
C52 C57 C30 120.3(13) . . ?
C53 C58 C47 122.2(15) . . ?
C60 C59 C42 119.7(16) . . ?
C59 C60 C47 123.2(16) . . ?

loop_
_geom_bond_atom_site_label_1
_geom_bond_atom_site_label_2
_geom_bond_distance
_geom_bond_site_symmetry_2
_geom_bond_publ_flag
W1 O1 1.926(7) . ?
W1 O3 1.904(7) . ?
W1 O12 2.367(6) . ?
W1 O15 1.877(7) . ?
W1 O25 1.710(8) . ?
W1 O31 1.927(7) . ?
W2 O1 1.932(7) . ?
W2 O2 1.884(7) . ?
W2 O4 1.871(7) . ?
W2 O6 1.757(7) . ?
W2 O8 1.919(7) . ?
W2 O12 2.285(7) . ?
W3 O8 1.916(8) . ?
W3 O10 1.914(7) . ?
W3 O12 2.392(7) . ?
W3 O23 1.893(7) . ?
W3 O31 1.905(7) . ?
W3 O32 1.704(7) . ?
W4 O14 2.354(7) . ?
W4 O16 1.910(7) . ?
W4 O23 1.908(7) . ?
W4 O26 1.906(8) . ?
W4 O29 1.910(8) . ?
W4 O39 1.709(9) . ?
W5 O3 1.897(7) . ?
W5 O7 1.728(8) . ?
W5 O11 2.353(7) . ?
W5 O40 1.921(7) . ?
W5 O22 1.887(8) . ?
W5 O24 1.902(8) . ?
W6 O2 1.933(7) . ?
W6 O9 2.381(7) . ?
W6 O19 1.904(7) . ?
W6 O20 1.907(8) . ?
W6 O30 1.708(8) . ?
W6 O33 1.901(7) . ?
W7 O5 1.903(7) . ?
W7 O9 2.395(6) . ?
W7 O17 1.919(7) . ?
W7 O21 1.900(7) . ?
W7 O33 1.928(8) . ?
W7 O34 1.713(7) . ?
W8 O5 1.895(7) . ?
W8 O11 2.389(6) . ?
W8 O13 1.880(8) . ?
W8 O18 1.931(8) . ?
W8 O40 1.912(7) . ?
W8 O28 1.725(8) . ?
W9 O4 1.922(7) . ?
W9 O11 2.348(7) . ?
W9 O18 1.898(7) . ?
W9 O19 1.894(7) . ?
W9 O24 1.922(7) . ?
W9 O35 1.707(8) . ?
W10 O14 2.376(7) . ?
W10 O15 1.906(7) . ?
W10 O22 1.903(8) . ?
W10 O26 1.917(8) . ?
W10 O27 1.916(7) . ?
W10 O36 1.706(8) . ?
W11 O9 2.316(6) . ?
W11 O10 1.874(7) . ?
W11 O17 1.916(7) . ?
W11 O20 1.931(8) . ?
W11 O29 1.881(8) . ?
W11 O37 1.749(8) . ?
W12 O13 1.911(8) . ?
W12 O14 2.393(7) . ?
W12 O16 1.905(8) . ?
W12 O21 1.889(7) . ?
W12 O27 1.916(7) . ?
W12 O38 1.713(8) . ?
Ag1 O7 2.298(8) . ?
Ag1 N8 2.357(11) . ?
Ag1 N10 2.326(11) . ?
Ag2 O37 2.136(8) . ?
Ag2 N2 1.997(10) . ?
Ag2 N3 2.032(9) . ?
Ag2 N5 2.014(9) . ?
Ag2 N7 1.987(10) . ?
Ag3 O6 2.077(8) . ?
Ag3 N1 1.970(9) . ?
Ag3 N4 1.963(9) . ?
Ag3 N6 2.154(10) . ?
Ag3 N9 2.043(10) . ?
O9 B1 1.528(11) . ?
O11 B1 1.528(12) . ?
O12 B1 1.544(11) . ?
O14 B1 1.517(12) . ?
N1 C19 1.346(15) . ?
N1 C23 1.360(16) . ?
N2 C1 1.380(14) . ?
N2 C5 1.317(15) . ?
N3 C2 1.342(15) . ?
N3 C16 1.349(16) . ?
N4 C7 1.338(14) . ?
N4 C21 1.322(15) . ?
N5 C11 1.355(16) . ?
N5 C29 1.334(16) . ?
N6 C20 1.342(16) . ?
N6 C46 1.329(16) . ?
N7 C9 1.352(15) . ?
N7 C50 1.344(17) . ?
N8 C3 1.356(14) . ?
N8 C26 1.317(17) . ?
N9 C4 1.370(14) . ?
N9 C28 1.369(15) . ?
C1 C2 1.420(16) . ?
C1 C27 1.417(17) . ?
C2 C15 1.434(15) . ?
C3 C8 1.434(16) . ?
C3 C14 1.415(16) . ?
C4 C7 1.452(15) . ?
C4 C10 1.392(16) . ?
C5 C51 1.37(2) . ?
C6 C7 1.415(15) . ?
C6 C12 1.413(18) . ?
C6 C24 1.450(19) . ?
N10 C8 1.353(14) . ?
N10 C43 1.337(18) . ?
C8 C22 1.412(15) . ?
C9 C11 1.426(17) . ?
C9 C40 1.403(19) . ?
C10 C34 1.393(19) . ?
C10 C37 1.448(18) . ?
C11 C30 1.415(15) . ?
C12 C17 1.36(2) . ?
C13 C15 1.436(18) . ?
C13 C25 1.34(2) . ?
C14 C35 1.429(18) . ?
C14 C45 1.410(19) . ?
C15 C38 1.396(19) . ?
C16 C25 1.414(17) . ?
C17 C21 1.426(17) . ?
C18 C22 1.434(17) . ?
C18 C35 1.32(2) . ?
C19 C31 1.389(17) . ?
C20 C23 1.440(17) . ?
C20 C47 1.422(18) . ?
C22 C41 1.402(18) . ?
C23 C42 1.415(16) . ?
C24 C37 1.33(2) . ?
C26 C49 1.38(2) . ?
C27 C39 1.394(18) . ?
C27 C48 1.424(19) . ?
C28 C36 1.390(18) . ?
C29 C33 1.403(17) . ?
C30 C32 1.41(2) . ?
C30 C57 1.44(2) . ?
C31 C54 1.39(2) . ?
C32 C33 1.38(2) . ?
C34 C36 1.39(2) . ?
C38 C48 1.36(2) . ?
C39 C51 1.35(2) . ?
C40 C52 1.47(2) . ?
C40 C55 1.38(2) . ?
C41 C44 1.38(2) . ?
C42 C54 1.41(2) . ?
C42 C59 1.40(2) . ?
C43 C44 1.39(2) . ?
C45 C49 1.36(2) . ?
C46 C53 1.42(2) . ?
C47 C58 1.39(2) . ?
C47 C60 1.38(3) . ?
C50 C56 1.41(2) . ?
C52 C57 1.33(2) . ?
C53 C58 1.33(3) . ?
C55 C56 1.34(2) . ?
C59 C60 1.38(3) . ?
